data_4073139
loop_
_publ_author_name
'Stavila, Vitalie'
'Fettinger, James C.'
'Whitmire, Kenton H.'

_publ_section_title
;
 Synthesis and Characterization of New Phenylbis(salicylato)bismuth(III)
 Complexes
;
_journal_issue 14
_journal_name_full Organometallics
_journal_page_first 3321
_journal_paper_doi 10.1021/om070115c
_journal_volume 26
_journal_year 2007
_chemical_formula_sum 'C37 H33 Bi N2 O7'
_chemical_formula_weight 826.63
_chemical_name_systematic
; 
 ? 
;
_space_group_IT_number 2
_symmetry_cell_setting triclinic
_symmetry_space_group_name_Hall '-P 1'
_symmetry_space_group_name_H-M 'P -1'
_atom_sites_solution_hydrogens geom
_atom_sites_solution_primary direct
_atom_sites_solution_secondary difmap
_audit_creation_method SHELXL-97
_cell_angle_alpha 95.21(3)
_cell_angle_beta 111.15(3)
_cell_angle_gamma 113.63(3)
_cell_formula_units_Z 2
_cell_length_a 11.736(2)
_cell_length_b 12.080(2)
_cell_length_c 14.215(3)
_cell_measurement_reflns_used 9025
_cell_measurement_temperature 195(2)
_cell_measurement_theta_max 49.910
_cell_measurement_theta_min 4.258
_cell_volume 1655.3(9)
_computing_cell_refinement 'SHELXTL 6.10 (Bruker AXS, 2001)'
_computing_data_collection 'SHELXTL 6.10 (Bruker AXS, 2001)'
_computing_data_reduction 'SHELXTL 6.10 (Bruker AXS, 2001)'
_computing_molecular_graphics 'SHELXTL 6.10 (Bruker AXS, 2001)'
_computing_publication_material 'SHELXTL 6.10 (Bruker AXS, 2001)'
_computing_structure_refinement 'SHELXL-97 (Sheldrick, 1997)'
_computing_structure_solution 'SHELXS-97 (Sheldrick, 1990)'
_diffrn_ambient_temperature 195(2)
_diffrn_measured_fraction_theta_full 0.737
_diffrn_measured_fraction_theta_max 0.737
_diffrn_radiation_monochromator graphite
_diffrn_radiation_source 'fine-focus sealed tube'
_diffrn_radiation_type MoK\a
_diffrn_radiation_wavelength 0.71073
_diffrn_reflns_av_R_equivalents 0.0577
_diffrn_reflns_av_sigmaI/netI 0.1311
_diffrn_reflns_limit_h_max 15
_diffrn_reflns_limit_h_min -15
_diffrn_reflns_limit_k_max 16
_diffrn_reflns_limit_k_min -15
_diffrn_reflns_limit_l_max 18
_diffrn_reflns_limit_l_min -18
_diffrn_reflns_number 14678
_diffrn_reflns_theta_full 28.32
_diffrn_reflns_theta_max 28.32
_diffrn_reflns_theta_min 1.91
_exptl_absorpt_coefficient_mu 5.378
_exptl_absorpt_correction_T_max 0.553
_exptl_absorpt_correction_T_min 0.348
_exptl_absorpt_correction_type multi-scan
_exptl_absorpt_process_details 'SADABS (Scheldrick, 1996)'
_exptl_crystal_colour colorless
_exptl_crystal_density_diffrn 1.658
_exptl_crystal_density_method 'not measured'
_exptl_crystal_description plate
_exptl_crystal_F_000 816
_exptl_crystal_size_max 0.2
_exptl_crystal_size_mid 0.15
_exptl_crystal_size_min 0.11
_refine_diff_density_max 0.792
_refine_diff_density_min -0.421
_refine_diff_density_rms 0.087
_refine_ls_extinction_method none
_refine_ls_goodness_of_fit_ref 0.865
_refine_ls_hydrogen_treatment mixed
_refine_ls_matrix_type full
_refine_ls_number_parameters 382
_refine_ls_number_reflns 6079
_refine_ls_number_restraints 6
_refine_ls_restrained_S_all 0.865
_refine_ls_R_factor_all 0.0991
_refine_ls_R_factor_gt 0.0407
_refine_ls_shift/su_max 0.001
_refine_ls_shift/su_mean 0.000
_refine_ls_structure_factor_coef Fsqd
_refine_ls_weighting_details 'calc w=1/[\s^2^(Fo^2^)+(0.0035P)^2^+0.0000P] where P=(Fo^2^+2Fc^2^)/3'
_refine_ls_weighting_scheme calc
_refine_ls_wR_factor_gt 0.0637
_refine_ls_wR_factor_ref 0.0763
_reflns_number_gt 3610
_reflns_number_total 6079
_reflns_threshold_expression >2sigma(I)
_cod_data_source_file om070115c-file004.cif
_cod_data_source_block 1corr
_cod_original_cell_volume 1655.5(6)
_cod_original_sg_symbol_H-M P-1
_cod_database_code 4073139

loop_
_symmetry_equiv_pos_as_xyz
'x, y, z'
'-x, -y, -z'

loop_
_atom_site_label
_atom_site_type_symbol
_atom_site_fract_x
_atom_site_fract_y
_atom_site_fract_z
_atom_site_U_iso_or_equiv
_atom_site_adp_type
_atom_site_occupancy
_atom_site_symmetry_multiplicity
_atom_site_calc_flag
_atom_site_refinement_flags
Bi1 Bi 0.32560(3) 0.30884(3) 0.39046(2) 0.04862(9) Uani 1 1 d .
C11 C 0.3006(5) 0.1807(4) 0.2507(3) 0.0474(16) Uani 1 1 d G
C12 C 0.4144(4) 0.2062(4) 0.2302(3) 0.0570(17) Uani 1 1 d G
H12A H 0.4987 0.2761 0.2729 0.068 Uiso 1 1 calc R
C13 C 0.4022(5) 0.1271(5) 0.1457(4) 0.066(2) Uani 1 1 d G
H13A H 0.4783 0.1441 0.1319 0.079 Uiso 1 1 calc R
C14 C 0.2762(6) 0.0226(4) 0.0818(3) 0.075(2) Uani 1 1 d G
H14A H 0.2680 -0.0303 0.0253 0.090 Uiso 1 1 calc R
C15 C 0.1624(5) -0.0029(4) 0.1024(3) 0.077(2) Uani 1 1 d G
H15A H 0.0781 -0.0728 0.0597 0.093 Uiso 1 1 calc R
C16 C 0.1746(4) 0.0762(5) 0.1868(4) 0.068(2) Uani 1 1 d G
H16A H 0.0985 0.0592 0.2006 0.082 Uiso 1 1 calc R
C21 C 0.5091(4) 0.6225(4) 0.2700(3) 0.0484(16) Uani 1 1 d G
C22 C 0.4305(4) 0.6688(4) 0.2038(3) 0.0589(19) Uani 1 1 d GD
C23 C 0.4941(6) 0.7723(5) 0.1716(3) 0.083(3) Uani 1 1 d G
H23A H 0.4415 0.8032 0.1273 0.100 Uiso 1 1 calc R
C24 C 0.6365(6) 0.8296(4) 0.2057(4) 0.081(2) Uani 1 1 d G
C25 C 0.7151(4) 0.7833(5) 0.2720(4) 0.080(2) Uani 1 1 d G
H25A H 0.8103 0.8217 0.2948 0.096 Uiso 1 1 calc R
C26 C 0.6514(4) 0.6798(4) 0.3041(3) 0.0631(19) Uani 1 1 d G
H26A H 0.7041 0.6489 0.3484 0.076 Uiso 1 1 calc R
C27 C 0.4431(8) 0.5137(7) 0.3069(5) 0.0577(18) Uani 1 1 d .
C28 C 0.7037(12) 0.9457(9) 0.1699(8) 0.128(4) Uani 1 1 d .
H28A H 0.8016 0.9750 0.1988 0.192 Uiso 1 1 calc R
H28B H 0.6858 1.0111 0.1940 0.192 Uiso 1 1 calc R
H28C H 0.6655 0.9233 0.0947 0.192 Uiso 1 1 calc R
C31 C -0.0695(4) 0.3189(4) 0.2883(3) 0.0489(16) Uani 1 1 d G
C32 C -0.1195(5) 0.2941(4) 0.1799(3) 0.0578(18) Uani 1 1 d GD
C33 C -0.2192(5) 0.3275(5) 0.1238(3) 0.069(2) Uani 1 1 d G
H33A H -0.2526 0.3109 0.0512 0.083 Uiso 1 1 calc R
C34 C -0.2689(4) 0.3856(4) 0.1760(4) 0.068(2) Uani 1 1 d G
C35 C -0.2189(5) 0.4104(4) 0.2844(4) 0.066(2) Uani 1 1 d G
H35A H -0.2522 0.4493 0.3194 0.079 Uiso 1 1 calc R
C36 C -0.1192(4) 0.3770(4) 0.3406(3) 0.0570(18) Uani 1 1 d G
H36A H -0.0858 0.3936 0.4131 0.068 Uiso 1 1 calc R
C37 C 0.0428(7) 0.2884(7) 0.3521(6) 0.0575(18) Uani 1 1 d .
C38 C -0.3773(8) 0.4240(8) 0.1128(7) 0.092(3) Uani 1 1 d .
H38A H -0.3994 0.4002 0.0396 0.139 Uiso 1 1 calc R
H38B H -0.3408 0.5134 0.1364 0.139 Uiso 1 1 calc R
H38C H -0.4592 0.3825 0.1227 0.139 Uiso 1 1 calc R
N11 N 0.2654(4) 0.1166(3) 0.4551(3) 0.0524(14) Uani 1 1 d G
C41 C 0.1289(4) 0.0336(4) 0.4300(3) 0.063(2) Uani 1 1 d G
H41A H 0.0575 0.0446 0.3833 0.076 Uiso 1 1 calc R
C42 C 0.0992(4) -0.0659(4) 0.4747(4) 0.073(2) Uani 1 1 d G
H42A H 0.0080 -0.1215 0.4579 0.088 Uiso 1 1 calc R
C43 C 0.2059(5) -0.0824(4) 0.5444(4) 0.071(2) Uani 1 1 d G
H43A H 0.1861 -0.1490 0.5743 0.086 Uiso 1 1 calc R
C44 C 0.3424(5) 0.0006(4) 0.5695(3) 0.061(2) Uani 1 1 d G
C45 C 0.3721(3) 0.1001(4) 0.5249(3) 0.0487(16) Uani 1 1 d G
C46 C 0.5089(7) 0.1850(6) 0.5462(5) 0.0493(16) Uani 1 1 d .
C47 C 0.6176(8) 0.1671(7) 0.6150(5) 0.0587(19) Uani 1 1 d .
C48 C 0.7505(8) 0.2504(9) 0.6350(6) 0.072(2) Uani 1 1 d .
H48A H 0.8242 0.2416 0.6810 0.086 Uiso 1 1 calc R
C49 C 0.7754(8) 0.3452(8) 0.5887(6) 0.071(2) Uani 1 1 d .
H49A H 0.8648 0.4012 0.6011 0.085 Uiso 1 1 calc R
C50 C 0.6608(7) 0.3548(7) 0.5214(6) 0.064(2) Uani 1 1 d .
H50A H 0.6768 0.4197 0.4894 0.077 Uiso 1 1 calc R
N12 N 0.5317(5) 0.2782(5) 0.5001(4) 0.0501(13) Uani 1 1 d .
C51 C 0.4569(10) -0.0138(8) 0.6391(6) 0.075(2) Uani 1 1 d .
H51A H 0.4402 -0.0798 0.6698 0.090 Uiso 1 1 calc R
C52 C 0.5843(9) 0.0649(9) 0.6596(6) 0.073(2) Uani 1 1 d .
H52A H 0.6559 0.0533 0.7054 0.088 Uiso 1 1 calc R
C61 C 1.0852(9) 0.2969(10) 0.9047(8) 0.086(3) Uani 1 1 d .
C62 C 1.0180(10) 0.3661(10) 0.9321(8) 0.121(4) Uani 1 1 d .
H62A H 0.9410 0.3554 0.8701 0.182 Uiso 1 1 calc R
H62B H 1.0831 0.4538 0.9619 0.182 Uiso 1 1 calc R
H62C H 0.9861 0.3344 0.9822 0.182 Uiso 1 1 calc R
C63 C 1.2059(10) 0.2989(10) 0.9882(8) 0.127(4) Uani 1 1 d .
H63A H 1.2410 0.2535 0.9580 0.190 Uiso 1 1 calc R
H63B H 1.1790 0.2602 1.0380 0.190 Uiso 1 1 calc R
H63C H 1.2764 0.3843 1.0230 0.190 Uiso 1 1 calc R
O61 O 1.0397(7) 0.2377(7) 0.8140(6) 0.114(2) Uani 1 1 d .
O22 O 0.3136(5) 0.4580(5) 0.2746(4) 0.0630(13) Uani 1 1 d D
O21 O 0.5171(5) 0.4746(4) 0.3697(4) 0.0628(13) Uani 1 1 d .
O23 O 0.2935(5) 0.6167(5) 0.1672(4) 0.0852(17) Uani 1 1 d D
H23B H 0.260(2) 0.5529(11) 0.1895(9) 0.102 Uiso 1 1 d D
O32 O 0.0840(4) 0.2314(4) 0.2991(4) 0.0624(13) Uani 1 1 d D
O31 O 0.0927(5) 0.3176(6) 0.4489(4) 0.0854(17) Uani 1 1 d .
O33 O -0.0760(7) 0.2398(6) 0.1264(5) 0.114(2) Uani 1 1 d D
H33B H -0.0136(10) 0.2186(11) 0.1592(11) 0.136 Uiso 1 1 d D

loop_
_atom_site_aniso_label
_atom_site_aniso_U_11
_atom_site_aniso_U_22
_atom_site_aniso_U_33
_atom_site_aniso_U_23
_atom_site_aniso_U_13
_atom_site_aniso_U_12
Bi1 0.03887(14) 0.05129(16) 0.04860(15) 0.01125(12) 0.01326(11) 0.02023(13)
C11 0.045(4) 0.044(4) 0.050(4) 0.015(3) 0.016(3) 0.022(4)
C12 0.054(4) 0.052(4) 0.055(5) 0.013(4) 0.021(4) 0.020(4)
C13 0.070(5) 0.062(5) 0.065(5) 0.015(4) 0.032(4) 0.029(5)
C14 0.106(7) 0.075(6) 0.053(5) 0.024(5) 0.043(5) 0.043(6)
C15 0.084(6) 0.059(5) 0.058(5) 0.010(4) 0.017(5) 0.020(5)
C16 0.064(5) 0.068(5) 0.058(5) 0.015(4) 0.018(4) 0.025(5)
C21 0.055(4) 0.041(4) 0.042(4) 0.003(3) 0.018(3) 0.020(4)
C22 0.073(5) 0.048(5) 0.043(4) 0.003(4) 0.014(4) 0.028(5)
C23 0.116(8) 0.059(5) 0.046(5) 0.008(4) 0.018(5) 0.031(6)
C24 0.104(7) 0.061(6) 0.058(5) 0.008(5) 0.040(5) 0.019(6)
C25 0.074(6) 0.065(6) 0.083(6) 0.008(5) 0.036(5) 0.016(5)
C26 0.051(5) 0.053(5) 0.066(5) 0.000(4) 0.025(4) 0.010(4)
C27 0.070(5) 0.058(5) 0.046(4) 0.010(4) 0.019(4) 0.036(5)
C28 0.178(12) 0.092(8) 0.093(8) 0.035(7) 0.070(8) 0.031(9)
C31 0.036(4) 0.044(4) 0.061(5) 0.015(4) 0.022(3) 0.012(4)
C32 0.055(5) 0.060(5) 0.056(5) 0.009(4) 0.021(4) 0.028(4)
C33 0.072(5) 0.074(6) 0.055(5) 0.016(4) 0.018(4) 0.038(5)
C34 0.054(5) 0.057(5) 0.078(6) 0.012(4) 0.016(4) 0.024(5)
C35 0.063(5) 0.070(5) 0.073(5) 0.015(5) 0.035(4) 0.035(5)
C36 0.044(4) 0.050(4) 0.066(5) 0.009(4) 0.022(4) 0.015(4)
C37 0.036(4) 0.058(5) 0.063(5) 0.019(4) 0.018(4) 0.011(4)
C38 0.100(7) 0.107(7) 0.100(7) 0.041(6) 0.045(6) 0.071(7)
N11 0.054(4) 0.058(4) 0.047(3) 0.020(3) 0.021(3) 0.028(4)
C41 0.057(5) 0.075(5) 0.068(5) 0.027(5) 0.033(4) 0.034(5)
C42 0.067(6) 0.071(6) 0.075(6) 0.021(5) 0.033(5) 0.026(5)
C43 0.110(7) 0.065(5) 0.065(5) 0.029(5) 0.058(5) 0.045(6)
C44 0.082(6) 0.075(5) 0.055(5) 0.028(4) 0.043(4) 0.050(5)
C45 0.059(5) 0.046(4) 0.049(4) 0.011(3) 0.027(4) 0.030(4)
C46 0.052(4) 0.061(5) 0.036(4) 0.005(3) 0.015(3) 0.032(4)
C47 0.070(5) 0.081(6) 0.036(4) 0.010(4) 0.018(4) 0.050(5)
C48 0.052(5) 0.094(6) 0.054(5) -0.002(5) 0.004(4) 0.042(6)
C49 0.050(5) 0.089(6) 0.060(5) 0.003(5) 0.015(4) 0.033(5)
C50 0.047(5) 0.066(5) 0.065(5) 0.006(4) 0.017(4) 0.023(5)
N12 0.044(4) 0.055(4) 0.040(3) 0.005(3) 0.012(3) 0.020(3)
C51 0.115(7) 0.092(7) 0.058(5) 0.040(5) 0.041(5) 0.078(7)
C52 0.084(6) 0.098(7) 0.047(5) 0.014(5) 0.017(5) 0.064(6)
C61 0.065(6) 0.097(8) 0.077(6) 0.024(6) 0.027(5) 0.024(6)
C62 0.099(8) 0.127(9) 0.127(9) 0.014(8) 0.036(7) 0.060(8)
C63 0.112(8) 0.163(11) 0.102(8) 0.056(8) 0.022(7) 0.078(9)
O61 0.099(5) 0.141(7) 0.102(5) 0.028(5) 0.039(5) 0.060(5)
O22 0.039(3) 0.063(3) 0.064(3) 0.009(3) 0.009(2) 0.015(3)
O21 0.051(3) 0.061(3) 0.062(3) 0.019(3) 0.014(2) 0.023(3)
O23 0.071(4) 0.080(4) 0.084(4) 0.026(3) 0.012(3) 0.034(4)
O32 0.043(3) 0.068(3) 0.070(3) 0.014(3) 0.018(2) 0.027(3)
O31 0.074(4) 0.136(5) 0.061(4) 0.037(4) 0.026(3) 0.064(4)
O33 0.128(6) 0.151(6) 0.077(4) 0.018(4) 0.031(4) 0.093(6)

loop_
_atom_type_symbol
_atom_type_description
_atom_type_scat_dispersion_real
_atom_type_scat_dispersion_imag
_atom_type_scat_source
C C 0.0033 0.0016 'International Tables Vol C Tables 4.2.6.8 and 6.1.1.4'
H H 0.0000 0.0000 'International Tables Vol C Tables 4.2.6.8 and 6.1.1.4'
N N 0.0061 0.0033 'International Tables Vol C Tables 4.2.6.8 and 6.1.1.4'
O O 0.0106 0.0060 'International Tables Vol C Tables 4.2.6.8 and 6.1.1.4'
Bi Bi -4.1077 10.2566 'International Tables Vol C Tables 4.2.6.8 and 6.1.1.4'

loop_
_geom_angle_atom_site_label_1
_geom_angle_atom_site_label_2
_geom_angle_atom_site_label_3
_geom_angle
C11 Bi1 O32 84.94(17)
C11 Bi1 O21 86.33(17)
O32 Bi1 O21 130.21(15)
C11 Bi1 N11 84.26(14)
O32 Bi1 N11 85.24(14)
O21 Bi1 N11 142.22(13)
C11 Bi1 N12 87.28(16)
O32 Bi1 N12 150.04(17)
O21 Bi1 N12 77.90(16)
N11 Bi1 N12 65.19(15)
C11 Bi1 O22 85.36(15)
O32 Bi1 O22 78.85(15)
O21 Bi1 O22 51.60(14)
N11 Bi1 O22 161.69(14)
N12 Bi1 O22 129.28(16)
C12 C11 C16 120.0
C12 C11 Bi1 119.0(3)
C16 C11 Bi1 121.0(3)
C11 C12 C13 120.0
C14 C13 C12 120.0
C13 C14 C15 120.0
C16 C15 C14 120.0
C15 C16 C11 120.0
C22 C21 C26 120.0
C22 C21 C27 120.7(4)
C26 C21 C27 119.3(4)
O23 C22 C21 122.7(4)
O23 C22 C23 117.3(4)
C21 C22 C23 120.0
C24 C23 C22 120.0
C23 C24 C25 120.0
C23 C24 C28 118.5(6)
C25 C24 C28 121.5(6)
C26 C25 C24 120.0
C25 C26 C21 120.0
O22 C27 O21 119.8(6)
O22 C27 C21 120.4(5)
O21 C27 C21 119.8(6)
C32 C31 C36 120.0
C32 C31 C37 121.3(4)
C36 C31 C37 118.6(4)
O33 C32 C31 122.7(4)
O33 C32 C33 117.3(4)
C31 C32 C33 120.0
C32 C33 C34 120.0
C35 C34 C33 120.0
C35 C34 C38 120.7(4)
C33 C34 C38 119.2(4)
C34 C35 C36 120.0
C35 C36 C31 120.0
O31 C37 O32 122.8(6)
O31 C37 C31 121.0(6)
O32 C37 C31 116.2(6)
C41 N11 C45 120.0
C41 N11 Bi1 121.2(2)
C45 N11 Bi1 118.5(2)
C42 C41 N11 120.0
C41 C42 C43 120.0
C42 C43 C44 120.0
C45 C44 C43 120.0
C45 C44 C51 117.5(5)
C43 C44 C51 122.4(5)
C44 C45 N11 120.0
C44 C45 C46 121.9(4)
N11 C45 C46 118.0(4)
N12 C46 C47 122.0(6)
N12 C46 C45 119.6(5)
C47 C46 C45 118.4(6)
C48 C47 C46 117.8(7)
C48 C47 C52 123.7(7)
C46 C47 C52 118.5(7)
C49 C48 C47 120.9(7)
C48 C49 C50 117.0(8)
N12 C50 C49 124.5(7)
C50 N12 C46 117.7(6)
C50 N12 Bi1 124.0(4)
C46 N12 Bi1 118.0(4)
C52 C51 C44 120.9(7)
C51 C52 C47 122.7(7)
O61 C61 C62 119.9(9)
O61 C61 C63 121.0(9)
C62 C61 C63 119.1(9)
C27 O22 Bi1 92.4(4)
C27 O21 Bi1 96.1(4)
C37 O32 Bi1 109.6(4)

loop_
_geom_bond_atom_site_label_1
_geom_bond_atom_site_label_2
_geom_bond_distance
Bi1 C11 2.255(3)
Bi1 O32 2.366(4)
Bi1 O21 2.475(5)
Bi1 N11 2.505(3)
Bi1 N12 2.553(5)
Bi1 O22 2.560(5)
C11 C12 1.3900
C11 C16 1.3900
C12 C13 1.3900
C13 C14 1.3900
C14 C15 1.3900
C15 C16 1.3900
C21 C22 1.3900
C21 C26 1.3900
C21 C27 1.485(8)
C22 O23 1.333(6)
C22 C23 1.3900
C23 C24 1.3900
C24 C25 1.3900
C24 C28 1.543(9)
C25 C26 1.3900
C27 O22 1.263(8)
C27 O21 1.272(7)
C31 C32 1.3900
C31 C36 1.3900
C31 C37 1.510(7)
C32 O33 1.314(6)
C32 C33 1.3900
C33 C34 1.3900
C34 C35 1.3900
C34 C38 1.538(7)
C35 C36 1.3900
C37 O31 1.235(8)
C37 O32 1.308(8)
N11 C41 1.3900
N11 C45 1.3900
C41 C42 1.3900
C42 C43 1.3900
C43 C44 1.3900
C44 C45 1.3900
C44 C51 1.440(8)
C45 C46 1.412(7)
C46 N12 1.337(8)
C46 C47 1.411(8)
C47 C48 1.377(10)
C47 C52 1.419(10)
C48 C49 1.355(11)
C49 C50 1.399(9)
C50 N12 1.319(8)
C51 C52 1.312(11)
C61 O61 1.220(11)
C61 C62 1.472(11)
C61 C63 1.473(11)
